data_1545033
loop_
_publ_author_name
'Ranjani, T. Siva'
'Poomathi, N.'
'Vimala, G.'
'Perumal, Paramasivam T.'
'Murugesan, K. Sakthi'

_publ_section_title
;
 1-Cyclohexyl-5-(2-hydroxybenzoyl)-3-nitropyridin-2(1<i>H</i>)-one
;
_journal_coeditor_code SU4102
_journal_issue 1
_journal_name_full IUCrData
_journal_page_first x170004
_journal_paper_doi 10.1107/S2414314617000049
_journal_volume 2
_journal_year 2017
_chemical_formula_iupac 'C18 H18 N2 O5'
_chemical_formula_moiety 'C18 H18 N2 O5'
_chemical_formula_sum 'C18 H18 N2 O5'
_chemical_formula_weight 342.34
_chemical_name_systematic
;
1-Cyclohexyl-5-(2-hydroxycyclohexanecarbonyl)-3-nitropyridin-2(1H)-one
;
_space_group_IT_number 14
_symmetry_cell_setting monoclinic
_symmetry_space_group_name_Hall '-P 2ybc'
_symmetry_space_group_name_H-M 'P 1 21/c 1'
_atom_sites_solution_hydrogens difmap
_atom_sites_solution_primary direct
_atom_sites_solution_secondary difmap
_audit_creation_method SHELXL-97
_cell_angle_alpha 90.00
_cell_angle_beta 102.425(3)
_cell_angle_gamma 90.00
_cell_formula_units_Z 4
_cell_length_a 10.1622(6)
_cell_length_b 19.1448(8)
_cell_length_c 8.4373(5)
_cell_measurement_reflns_used 2106
_cell_measurement_temperature 293(2)
_cell_measurement_theta_max 25.00
_cell_measurement_theta_min 2.31
_cell_volume 1603.06(15)
_computing_cell_refinement
;
<i>SAINT</i> (Bruker, 2008)
;
_computing_data_collection
;
<i>APEX2</i> (Bruker, 2008)
;
_computing_data_reduction
;
<i>SAINT</i> (Bruker, 2008)
;
_computing_molecular_graphics
;
<i>PLATON</i> (Spek, 2009)
;
_computing_publication_material
;
<i>SHELXL97</i>  (Sheldrick, 2008) and <i>PLATON</i> (Spek,
2009)
;
_computing_structure_refinement
;
SHELXL97 (Sheldrick, 2008)
;
_computing_structure_solution
;
SHELXS97 (Sheldrick, 2008)
;
_diffrn_ambient_temperature 293(2)
_diffrn_measured_fraction_theta_full 0.999
_diffrn_measured_fraction_theta_max 0.999
_diffrn_measurement_device_type 'Bruker SMART APEXII CCD'
_diffrn_measurement_method '\w and \f scans'
_diffrn_radiation_monochromator graphite
_diffrn_radiation_source 'fine-focus sealed tube'
_diffrn_radiation_type MoK\a
_diffrn_radiation_wavelength 0.71073
_diffrn_reflns_av_R_equivalents 0.0347
_diffrn_reflns_av_sigmaI/netI 0.0226
_diffrn_reflns_limit_h_max 12
_diffrn_reflns_limit_h_min -12
_diffrn_reflns_limit_k_max 22
_diffrn_reflns_limit_k_min -22
_diffrn_reflns_limit_l_max 10
_diffrn_reflns_limit_l_min -10
_diffrn_reflns_number 22797
_diffrn_reflns_theta_full 25.00
_diffrn_reflns_theta_max 25.00
_diffrn_reflns_theta_min 2.31
_exptl_absorpt_coefficient_mu 0.105
_exptl_absorpt_correction_T_max 0.9793
_exptl_absorpt_correction_T_min 0.9642
_exptl_absorpt_correction_type multi-scan
_exptl_absorpt_process_details
;
(<i>SADABS</i>; Bruker, 2008)
;
_exptl_crystal_colour yellow
_exptl_crystal_density_diffrn 1.418
_exptl_crystal_density_method 'not measured'
_exptl_crystal_description plate
_exptl_crystal_F_000 720
_exptl_crystal_size_max 0.35
_exptl_crystal_size_mid 0.25
_exptl_crystal_size_min 0.20
_refine_diff_density_max 0.230
_refine_diff_density_min -0.143
_refine_ls_extinction_method none
_refine_ls_goodness_of_fit_ref 1.037
_refine_ls_hydrogen_treatment mixed
_refine_ls_matrix_type full
_refine_ls_number_parameters 258
_refine_ls_number_reflns 2813
_refine_ls_number_restraints 79
_refine_ls_restrained_S_all 1.032
_refine_ls_R_factor_all 0.0560
_refine_ls_R_factor_gt 0.0355
_refine_ls_shift/su_max 0.002
_refine_ls_shift/su_mean 0.000
_refine_ls_structure_factor_coef Fsqd
_refine_ls_weighting_details 'calc w=1/[\s^2^(Fo^2^)+(0.0423P)^2^+0.4118P] where P=(Fo^2^+2Fc^2^)/3'
_refine_ls_weighting_scheme calc
_refine_ls_wR_factor_gt 0.0815
_refine_ls_wR_factor_ref 0.0942
_reflns_number_gt 2106
_reflns_number_total 2813
_reflns_threshold_expression 'I > 2\s(I)'
_cod_data_source_file su4102sup1.cif
_cod_data_source_block I
_cod_original_sg_symbol_H-M 'P 21/c'
_cod_database_code 1545033

loop_
_symmetry_equiv_pos_as_xyz
'x, y, z'
'-x, y+1/2, -z+1/2'
'-x, -y, -z'
'x, -y-1/2, z-1/2'

loop_
_atom_site_type_symbol
_atom_site_label
_atom_site_fract_x
_atom_site_fract_y
_atom_site_fract_z
_atom_site_U_iso_or_equiv
_atom_site_adp_type
_atom_site_calc_flag
_atom_site_refinement_flags
_atom_site_occupancy
_atom_site_symmetry_multiplicity
_atom_site_disorder_assembly
_atom_site_disorder_group
C C1 0.72235(17) 0.00339(8) 0.72648(18) 0.0350(4) Uani d D 1 1 . .
C C2 0.65445(17) -0.04697(8) 0.63265(19) 0.0341(4) Uani d . 1 1 A .
H H2 0.6056 -0.0800 0.6768 0.041 Uiso calc R 1 1 . .
C C3 0.65766(16) -0.04945(8) 0.46653(18) 0.0305(4) Uani d . 1 1 . .
C C4 0.72131(16) 0.00358(7) 0.40569(18) 0.0297(4) Uani d . 1 1 A .
H H4 0.7216 0.0035 0.2955 0.036 Uiso calc R 1 1 . .
C C5 0.79293(17) 0.05961(8) 0.66724(18) 0.0338(4) Uani d . 1 1 A .
C C6 0.58259(16) -0.10552(8) 0.36459(19) 0.0316(4) Uani d . 1 1 A .
C C7 0.63282(16) -0.13627(7) 0.22978(18) 0.0312(4) Uani d . 1 1 . .
C C8 0.76772(17) -0.13196(8) 0.2183(2) 0.0387(4) Uani d . 1 1 A .
H H8 0.8280 -0.1076 0.2975 0.046 Uiso calc R 1 1 . .
C C9 0.8138(2) -0.16251(9) 0.0941(2) 0.0484(5) Uani d . 1 1 . .
H H9 0.9043 -0.1595 0.0897 0.058 Uiso calc R 1 1 A .
C C10 0.7237(2) -0.19801(9) -0.0249(2) 0.0518(5) Uani d . 1 1 A .
H H10 0.7535 -0.2180 -0.1113 0.062 Uiso calc R 1 1 . .
C C11 0.5909(2) -0.20406(10) -0.0171(2) 0.0507(5) Uani d . 1 1 . .
H H11 0.5314 -0.2280 -0.0981 0.061 Uiso calc R 1 1 A .
C C12 0.54465(18) -0.17466(8) 0.1108(2) 0.0379(4) Uani d . 1 1 A .
C C13 0.84628(16) 0.11433(7) 0.42306(18) 0.0313(4) Uani d . 1 1 A .
H H13 0.8831 0.1475 0.5098 0.038 Uiso calc R 1 1 . .
C C14 0.96297(17) 0.08852(8) 0.3544(2) 0.0379(4) Uani d . 1 1 . .
H H14A 0.9307 0.0553 0.2679 0.045 Uiso calc R 1 1 . .
H H14B 1.0278 0.0649 0.4386 0.045 Uiso calc R 1 1 . .
C C15 1.03031(19) 0.14974(10) 0.2888(2) 0.0493(5) Uani d . 1 1 . .
H H15A 1.0715 0.1800 0.3779 0.059 Uiso calc R 1 1 . .
H H15B 1.1010 0.1324 0.2381 0.059 Uiso calc R 1 1 . .
C C16 0.92978(19) 0.19132(9) 0.1659(2) 0.0451(5) Uani d . 1 1 . .
H H16A 0.9744 0.2319 0.1328 0.054 Uiso calc R 1 1 . .
H H16B 0.8975 0.1628 0.0705 0.054 Uiso calc R 1 1 . .
C C17 0.81130(18) 0.21494(8) 0.2339(2) 0.0402(4) Uani d . 1 1 . .
H H17A 0.7465 0.2385 0.1496 0.048 Uiso calc R 1 1 . .
H H17B 0.8420 0.2481 0.3210 0.048 Uiso calc R 1 1 . .
C C18 0.74314(17) 0.15355(8) 0.2984(2) 0.0382(4) Uani d . 1 1 . .
H H18A 0.6713 0.1704 0.3477 0.046 Uiso calc R 1 1 . .
H H18B 0.7041 0.1226 0.2098 0.046 Uiso calc R 1 1 . .
O O3 0.47702(12) -0.12623(6) 0.39842(15) 0.0448(3) Uani d . 1 1 . .
O O4 0.41388(13) -0.18460(7) 0.11370(18) 0.0573(4) Uani d . 1 1 . .
O O5 0.85183(15) 0.10691(6) 0.74796(14) 0.0550(4) Uani d . 1 1 . .
N N2 0.78391(13) 0.05618(6) 0.49840(14) 0.0288(3) Uani d . 1 1 . .
N N1 0.714(2) 0.0019(12) 0.8973(13) 0.058(4) Uani d PDU 0.50(6) 1 A 1
O O1 0.811(3) 0.0188(13) 0.9989(19) 0.091(4) Uani d PDU 0.50(6) 1 A 1
O O2 0.610(2) -0.0133(15) 0.932(2) 0.094(4) Uani d PDU 0.50(6) 1 A 1
N N1' 0.733(2) 0.0058(13) 0.9032(12) 0.054(3) Uani d PDU 0.50(6) 1 A 2
O O1' 0.847(2) 0.0006(14) 0.986(2) 0.089(4) Uani d PDU 0.50(6) 1 A 2
O O2' 0.630(3) 0.0080(17) 0.949(2) 0.107(5) Uani d PDU 0.50(6) 1 A 2
H H4A 0.402(2) -0.1694(13) 0.215(3) 0.089(8) Uiso d . 1 1 . .

loop_
_atom_site_aniso_label
_atom_site_aniso_U_11
_atom_site_aniso_U_22
_atom_site_aniso_U_33
_atom_site_aniso_U_12
_atom_site_aniso_U_13
_atom_site_aniso_U_23
C1 0.0481(11) 0.0341(9) 0.0249(8) 0.0055(8) 0.0123(7) 0.0017(7)
C2 0.0387(10) 0.0296(8) 0.0372(9) 0.0021(7) 0.0152(8) 0.0034(7)
C3 0.0308(9) 0.0288(8) 0.0323(8) 0.0009(7) 0.0078(7) -0.0008(6)
C4 0.0340(9) 0.0297(8) 0.0255(8) 0.0016(7) 0.0065(7) -0.0028(6)
C5 0.0413(10) 0.0327(9) 0.0265(8) 0.0023(7) 0.0053(7) -0.0027(7)
C6 0.0299(9) 0.0277(8) 0.0365(9) -0.0001(7) 0.0056(7) 0.0047(7)
C7 0.0347(9) 0.0252(8) 0.0334(8) -0.0026(7) 0.0069(7) 0.0002(6)
C8 0.0361(10) 0.0356(9) 0.0440(10) -0.0048(8) 0.0080(8) -0.0055(8)
C9 0.0432(11) 0.0475(10) 0.0588(12) -0.0029(9) 0.0206(10) -0.0105(9)
C10 0.0632(14) 0.0463(10) 0.0511(11) -0.0047(10) 0.0243(10) -0.0145(9)
C11 0.0580(13) 0.0470(10) 0.0465(11) -0.0122(9) 0.0101(10) -0.0158(9)
C12 0.0382(10) 0.0330(9) 0.0422(10) -0.0070(8) 0.0079(8) -0.0020(7)
C13 0.0396(9) 0.0262(8) 0.0282(8) -0.0057(7) 0.0070(7) -0.0023(6)
C14 0.0338(10) 0.0387(9) 0.0412(9) 0.0037(7) 0.0078(8) 0.0072(7)
C15 0.0395(11) 0.0505(11) 0.0605(12) 0.0002(9) 0.0166(9) 0.0141(9)
C16 0.0530(12) 0.0414(10) 0.0430(10) -0.0037(8) 0.0151(9) 0.0109(8)
C17 0.0461(11) 0.0321(9) 0.0404(10) 0.0014(8) 0.0048(8) 0.0066(7)
C18 0.0368(10) 0.0326(8) 0.0464(10) 0.0038(7) 0.0113(8) 0.0049(7)
O3 0.0384(7) 0.0443(7) 0.0549(8) -0.0096(6) 0.0176(6) -0.0064(6)
O4 0.0422(8) 0.0688(9) 0.0605(9) -0.0197(7) 0.0101(7) -0.0198(7)
O5 0.0845(10) 0.0465(7) 0.0317(7) -0.0202(7) 0.0076(6) -0.0087(6)
N2 0.0350(8) 0.0259(6) 0.0254(7) -0.0018(6) 0.0063(6) -0.0013(5)
N1 0.096(7) 0.039(6) 0.039(6) 0.004(6) 0.017(4) -0.003(4)
O1 0.145(10) 0.089(7) 0.035(3) -0.043(6) 0.009(5) -0.012(4)
O2 0.117(6) 0.124(10) 0.060(5) 0.001(6) 0.058(4) 0.022(5)
N1' 0.098(7) 0.042(5) 0.029(5) -0.016(5) 0.028(4) 0.002(4)
O1' 0.120(7) 0.109(8) 0.029(4) -0.013(6) -0.006(4) 0.003(4)
O2' 0.136(9) 0.128(10) 0.080(5) 0.014(6) 0.078(6) -0.001(6)

loop_
_atom_type_symbol
_atom_type_description
_atom_type_scat_dispersion_real
_atom_type_scat_dispersion_imag
_atom_type_scat_source
C C 0.0033 0.0016 'International Tables Vol C Tables 4.2.6.8 and 6.1.1.4'
H H 0.0000 0.0000 'International Tables Vol C Tables 4.2.6.8 and 6.1.1.4'
N N 0.0061 0.0033 'International Tables Vol C Tables 4.2.6.8 and 6.1.1.4'
O O 0.0106 0.0060 'International Tables Vol C Tables 4.2.6.8 and 6.1.1.4'

loop_
_geom_angle_atom_site_label_1
_geom_angle_atom_site_label_2
_geom_angle_atom_site_label_3
_geom_angle
C2 C1 C5 124.31(14)
C2 C1 N1 115.8(10)
C5 C1 N1 119.8(10)
C2 C1 N1' 122.6(9)
C5 C1 N1' 113.1(9)
N1 C1 N1' 8.2(14)
C1 C2 C3 119.49(15)
C1 C2 H2 120.3
C3 C2 H2 120.3
C4 C3 C2 117.64(14)
C4 C3 C6 123.27(14)
C2 C3 C6 118.87(14)
N2 C4 C3 122.77(14)
N2 C4 H4 118.6
C3 C4 H4 118.6
O5 C5 N2 121.33(15)
O5 C5 C1 125.88(14)
N2 C5 C1 112.76(13)
O3 C6 C7 121.04(14)
O3 C6 C3 117.63(14)
C7 C6 C3 121.32(14)
C8 C7 C12 117.84(15)
C8 C7 C6 122.72(14)
C12 C7 C6 119.36(15)
C9 C8 C7 122.06(16)
C9 C8 H8 119.0
C7 C8 H8 119.0
C8 C9 C10 118.91(18)
C8 C9 H9 120.5
C10 C9 H9 120.5
C11 C10 C9 120.80(17)
C11 C10 H10 119.6
C9 C10 H10 119.6
C10 C11 C12 120.38(17)
C10 C11 H11 119.8
C12 C11 H11 119.8
O4 C12 C11 117.22(16)
O4 C12 C7 122.84(15)
C11 C12 C7 119.94(16)
N2 C13 C14 111.12(12)
N2 C13 C18 111.87(13)
C14 C13 C18 112.26(13)
N2 C13 H13 107.1
C14 C13 H13 107.1
C18 C13 H13 107.1
C13 C14 C15 109.83(13)
C13 C14 H14A 109.7
C15 C14 H14A 109.7
C13 C14 H14B 109.7
C15 C14 H14B 109.7
H14A C14 H14B 108.2
C16 C15 C14 111.35(15)
C16 C15 H15A 109.4
C14 C15 H15A 109.4
C16 C15 H15B 109.4
C14 C15 H15B 109.4
H15A C15 H15B 108.0
C17 C16 C15 111.86(14)
C17 C16 H16A 109.2
C15 C16 H16A 109.2
C17 C16 H16B 109.2
C15 C16 H16B 109.2
H16A C16 H16B 107.9
C16 C17 C18 111.46(14)
C16 C17 H17A 109.3
C18 C17 H17A 109.3
C16 C17 H17B 109.3
C18 C17 H17B 109.3
H17A C17 H17B 108.0
C13 C18 C17 109.31(14)
C13 C18 H18A 109.8
C17 C18 H18A 109.8
C13 C18 H18B 109.8
C17 C18 H18B 109.8
H18A C18 H18B 108.3
C12 O4 H4A 107.1(15)
C4 N2 C5 122.78(13)
C4 N2 C13 120.12(12)
C5 N2 C13 117.10(12)
O2 N1 O1 122.0(14)
O2 N1 C1 119.3(14)
O1 N1 C1 118.6(15)
O2' N1' O1' 127.2(15)
O2' N1' C1 116.7(14)
O1' N1' C1 116.0(14)

loop_
_geom_bond_atom_site_label_1
_geom_bond_atom_site_label_2
_geom_bond_distance
C1 C2 1.341(2)
C1 C5 1.441(2)
C1 N1 1.463(10)
C1 N1' 1.472(9)
C2 C3 1.410(2)
C2 H2 0.9300
C3 C4 1.362(2)
C3 C6 1.480(2)
C4 N2 1.3477(18)
C4 H4 0.9300
C5 O5 1.2111(19)
C5 N2 1.4092(19)
C6 O3 1.2335(18)
C6 C7 1.467(2)
C7 C8 1.397(2)
C7 C12 1.401(2)
C8 C9 1.368(2)
C8 H8 0.9300
C9 C10 1.383(3)
C9 H9 0.9300
C10 C11 1.370(3)
C10 H10 0.9300
C11 C12 1.386(2)
C11 H11 0.9300
C12 O4 1.348(2)
C13 N2 1.4895(19)
C13 C14 1.511(2)
C13 C18 1.515(2)
C13 H13 0.9800
C14 C15 1.520(2)
C14 H14A 0.9700
C14 H14B 0.9700
C15 C16 1.516(2)
C15 H15A 0.9700
C15 H15B 0.9700
C16 C17 1.510(2)
C16 H16A 0.9700
C16 H16B 0.9700
C17 C18 1.523(2)
C17 H17A 0.9700
C17 H17B 0.9700
C18 H18A 0.9700
C18 H18B 0.9700
O4 H4A 0.94(3)
N1 O2 1.193(11)
N1 O1 1.209(11)
N1' O2' 1.196(11)
N1' O1' 1.216(12)

loop_
_geom_hbond_atom_site_label_D
_geom_hbond_atom_site_label_H
_geom_hbond_atom_site_label_A
_geom_hbond_site_symmetry_A
_geom_hbond_distance_DH
_geom_hbond_distance_HA
_geom_hbond_distance_DA
_geom_hbond_angle_DHA
O4 H4A O3 . 0.94(2) 1.78(2) 2.602(2) 146(2)
C14 H14A O1 1_554 0.97 2.44 3.341(19) 155
C14 H14A O1' 1_554 0.97 2.57 3.508(19) 163
C14 H14B Cg1 3_756 0.97 2.87 3.596(2) 132

loop_
_geom_torsion_atom_site_label_1
_geom_torsion_atom_site_label_2
_geom_torsion_atom_site_label_3
_geom_torsion_atom_site_label_4
_geom_torsion
C5 C1 C2 C3 4.5(3)
N1 C1 C2 C3 -179.8(9)
N1' C1 C2 C3 -174.6(10)
C1 C2 C3 C4 -5.4(2)
C1 C2 C3 C6 179.78(14)
C2 C3 C4 N2 2.2(2)
C6 C3 C4 N2 176.74(14)
C2 C1 C5 O5 177.75(17)
N1 C1 C5 O5 2.3(9)
N1' C1 C5 O5 -3.1(9)
C2 C1 C5 N2 -0.3(2)
N1 C1 C5 N2 -175.7(9)
N1' C1 C5 N2 178.9(9)
C4 C3 C6 O3 -141.48(16)
C2 C3 C6 O3 33.0(2)
C4 C3 C6 C7 39.5(2)
C2 C3 C6 C7 -145.97(15)
O3 C6 C7 C8 -158.65(15)
C3 C6 C7 C8 20.3(2)
O3 C6 C7 C12 18.1(2)
C3 C6 C7 C12 -162.94(14)
C12 C7 C8 C9 1.4(2)
C6 C7 C8 C9 178.21(15)
C7 C8 C9 C10 0.8(3)
C8 C9 C10 C11 -1.5(3)
C9 C10 C11 C12 -0.1(3)
C10 C11 C12 O4 -177.84(17)
C10 C11 C12 C7 2.4(3)
C8 C7 C12 O4 177.25(15)
C6 C7 C12 O4 0.3(2)
C8 C7 C12 C11 -3.0(2)
C6 C7 C12 C11 -179.93(15)
N2 C13 C14 C15 -176.16(13)
C18 C13 C14 C15 57.71(18)
C13 C14 C15 C16 -55.0(2)
C14 C15 C16 C17 54.6(2)
C15 C16 C17 C18 -55.1(2)
N2 C13 C18 C17 176.42(13)
C14 C13 C18 C17 -57.85(17)
C16 C17 C18 C13 55.73(18)
C3 C4 N2 C5 2.2(2)
C3 C4 N2 C13 -177.20(14)
O5 C5 N2 C4 178.73(15)
C1 C5 N2 C4 -3.1(2)
O5 C5 N2 C13 -1.8(2)
C1 C5 N2 C13 176.31(13)
C14 C13 N2 C4 -65.36(18)
C18 C13 N2 C4 60.99(18)
C14 C13 N2 C5 115.17(15)
C18 C13 N2 C5 -118.48(15)
C2 C1 N1 O2 -38(2)
C5 C1 N1 O2 137.5(18)
N1' C1 N1 O2 175(14)
C2 C1 N1 O1 145(2)
C5 C1 N1 O1 -40(3)
N1' C1 N1 O1 -3(11)
C2 C1 N1' O2' -58(3)
C5 C1 N1' O2' 123(2)
N1 C1 N1' O2' -22(11)
C2 C1 N1' O1' 117(2)
C5 C1 N1' O1' -62(2)
N1 C1 N1' O1' 153(14)

_cod_database_fobs_code 1545033
